data_2206097
loop_
_publ_author_name
'\,Caylak, Nagihan'
'H\"okelek, Tuncer'
'B\"uy\"ukg\"ung\"or, Orhan'
'Dal, Hakan'
'S\"uzen, Yasemin'
'K\?il\?i\,c, Zeynel'

_publ_section_title
4',4',6',6'-Tetrachloro-3-(4,6-dimethylpyridin-2-yl)-3,4-dihydrospiro[1,3,2-benzoxazaphosphinine-2,2'-(2\l^5^,4\l^5^,6\l^5^-cyclotriphosphazene)]
_journal_issue 6
_journal_name_full 'Acta Crystallographica Section E'
_journal_page_first o1557
_journal_page_last o1560
_journal_paper_doi 10.1107/S1600536805013383
_journal_volume 61
_journal_year 2005
_chemical_formula_iupac 'C14 H14 Cl4 N5 O P3'
_chemical_formula_moiety 'C14 H14 Cl4 N5 O P3'
_chemical_formula_sum 'C14 H14 Cl4 N5 O P3'
_chemical_formula_weight 503.01
_chemical_name_systematic
;
4',4',6',6'-Tetrachloro-3-(4,6-dimethylpyridin-2-yl)-3,4-dihydrospiro[1,3,2-
benzoxazaphosphinine-2,2'-(2\l^5^,4\l^5^,6\l^5^-cyclotriphosphazene)]
;
_space_group_IT_number 19
_symmetry_cell_setting orthorhombic
_symmetry_space_group_name_Hall 'P 2ac 2ab'
_symmetry_space_group_name_H-M 'P 21 21 21'
_atom_sites_solution_hydrogens geom
_atom_sites_solution_primary direct
_atom_sites_solution_secondary difmap
_audit_creation_method SHELXL97
_cell_angle_alpha 90.00
_cell_angle_beta 90.00
_cell_angle_gamma 90.00
_cell_formula_units_Z 4
_cell_length_a 7.9310(5)
_cell_length_b 11.9091(10)
_cell_length_c 21.3948(15)
_cell_measurement_reflns_used 5847
_cell_measurement_temperature 100(2)
_cell_measurement_theta_max 27.24
_cell_measurement_theta_min 1.71
_cell_volume 2020.8(3)
_computing_cell_refinement X-AREA
_computing_data_collection 'X-AREA (Stoe & Cie, 2002)'
_computing_data_reduction X-RED
_computing_molecular_graphics 'ORTEP-3 for Windows (Farrugia, 1997)'
_computing_publication_material 'WinGX (Farrugia, 1999)'
_computing_structure_refinement 'SHELXL97 (Sheldrick, 1997)'
_computing_structure_solution 'SHELXS97 (Sheldrick, 1997)'
_diffrn_ambient_temperature 100(2)
_diffrn_detector_area_resol_mean 6.67
_diffrn_measured_fraction_theta_full 0.986
_diffrn_measured_fraction_theta_max 0.986
_diffrn_measurement_device_type 'Stoe IPDS-II'
_diffrn_measurement_method \f
_diffrn_radiation_monochromator graphite
_diffrn_radiation_source 'fine-focus sealed tube'
_diffrn_radiation_type MoK\a
_diffrn_radiation_wavelength 0.71073
_diffrn_reflns_av_R_equivalents 0.0441
_diffrn_reflns_av_sigmaI/netI 0.0376
_diffrn_reflns_limit_h_max 10
_diffrn_reflns_limit_h_min -6
_diffrn_reflns_limit_k_max 15
_diffrn_reflns_limit_k_min -14
_diffrn_reflns_limit_l_max 27
_diffrn_reflns_limit_l_min -26
_diffrn_reflns_number 9087
_diffrn_reflns_theta_full 27.05
_diffrn_reflns_theta_max 27.05
_diffrn_reflns_theta_min 1.90
_exptl_absorpt_coefficient_mu 0.840
_exptl_absorpt_correction_T_max 0.850
_exptl_absorpt_correction_T_min 0.758
_exptl_absorpt_correction_type integration
_exptl_absorpt_process_details '(X-RED; Stoe & Cie, 2002)'
_exptl_crystal_colour colourless
_exptl_crystal_density_diffrn 1.653
_exptl_crystal_density_method 'not measured'
_exptl_crystal_description block
_exptl_crystal_F_000 1016
_exptl_crystal_size_max 0.35
_exptl_crystal_size_mid 0.28
_exptl_crystal_size_min 0.20
_refine_diff_density_max 0.320
_refine_diff_density_min -0.452
_refine_ls_abs_structure_details 'Flack (1983), with 1667 Friedel pairs'
_refine_ls_abs_structure_Flack 0.06(6)
_refine_ls_extinction_method none
_refine_ls_goodness_of_fit_ref 0.984
_refine_ls_hydrogen_treatment mixed
_refine_ls_matrix_type full
_refine_ls_number_parameters 276
_refine_ls_number_reflns 4149
_refine_ls_number_restraints 0
_refine_ls_restrained_S_all 0.984
_refine_ls_R_factor_all 0.0321
_refine_ls_R_factor_gt 0.0298
_refine_ls_shift/su_max 0.001
_refine_ls_shift/su_mean 0.000
_refine_ls_structure_factor_coef Fsqd
_refine_ls_weighting_details 'calc w = 1/[\s^2^(Fo^2^)+(0.0536P)^2^] where P = (Fo^2^+2Fc^2^)/3'
_refine_ls_weighting_scheme calc
_refine_ls_wR_factor_gt 0.0738
_refine_ls_wR_factor_ref 0.0744
_reflns_number_gt 3874
_reflns_number_total 4149
_reflns_threshold_expression I>2\s(I)
_cod_data_source_file wn6350.cif
_cod_data_source_block I
_cod_database_code 2206097
_cod_database_fobs_code 2206097

loop_
_symmetry_equiv_pos_as_xyz
'x, y, z'
'-x+1/2, -y, z+1/2'
'x+1/2, -y+1/2, -z'
'-x, y+1/2, -z+1/2'

loop_
_atom_site_label
_atom_site_fract_x
_atom_site_fract_y
_atom_site_fract_z
_atom_site_U_iso_or_equiv
_atom_site_adp_type
_atom_site_calc_flag
_atom_site_refinement_flags
_atom_site_occupancy
_atom_site_type_symbol
Cl1 0.86957(8) 0.99117(5) 0.88126(3) 0.02084(13) Uani d . 1 Cl
Cl2 0.77812(9) 0.76941(5) 0.94696(3) 0.02431(14) Uani d . 1 Cl
Cl3 0.26464(9) 1.00702(6) 0.80518(3) 0.02508(14) Uani d . 1 Cl
Cl4 0.20380(8) 0.79022(5) 0.87994(3) 0.02556(14) Uani d . 1 Cl
P1 0.67277(8) 0.91546(5) 0.92224(3) 0.01599(13) Uani d . 1 P
P2 0.34745(8) 0.92823(5) 0.88202(3) 0.01711(13) Uani d . 1 P
P3 0.43946(8) 1.03700(5) 0.99012(3) 0.01546(13) Uani d . 1 P
O1 0.3668(2) 1.00203(13) 1.05646(7) 0.0193(4) Uani d . 1 O
N1 0.5360(3) 0.89155(17) 0.86995(9) 0.0201(4) Uani d . 1 N
N2 0.2998(3) 0.99908(17) 0.94158(9) 0.0180(4) Uani d . 1 N
N3 0.6204(3) 0.98061(17) 0.98269(9) 0.0176(4) Uani d . 1 N
N4 0.4525(3) 1.17528(16) 0.99733(9) 0.0181(4) Uani d . 1 N
N5 0.5270(3) 1.18751(17) 0.89303(9) 0.0190(4) Uani d . 1 N
C1 0.4524(3) 1.0409(2) 1.10965(10) 0.0198(5) Uani d . 1 C
C2 0.4860(4) 0.9669(2) 1.15773(12) 0.0248(6) Uani d . 1 C
C3 0.5686(4) 1.0064(3) 1.20972(12) 0.0299(6) Uani d . 1 C
C4 0.6180(4) 1.1168(3) 1.21357(13) 0.0318(7) Uani d . 1 C
C5 0.5837(4) 1.1911(3) 1.16475(12) 0.0275(6) Uani d . 1 C
C6 0.4974(3) 1.1528(2) 1.11187(11) 0.0207(5) Uani d . 1 C
C7 0.4513(4) 1.2308(2) 1.05925(11) 0.0202(5) Uani d . 1 C
C8 0.4779(3) 1.2430(2) 0.94425(11) 0.0184(5) Uani d . 1 C
C9 0.4534(3) 1.3584(2) 0.94720(12) 0.0200(5) Uani d . 1 C
C10 0.4846(3) 1.4211(2) 0.89364(12) 0.0217(5) Uani d . 1 C
C11 0.5380(4) 1.3649(2) 0.84073(12) 0.0232(5) Uani d . 1 C
C12 0.5561(3) 1.2492(2) 0.84108(11) 0.0220(5) Uani d . 1 C
C13 0.6144(4) 1.1877(2) 0.78389(12) 0.0298(6) Uani d . 1 C
C14 0.4592(4) 1.5466(2) 0.89427(14) 0.0310(6) Uani d . 1 C
H13A 0.6194 1.1087 0.7926 0.045 Uiso calc R 1 H
H13B 0.7243 1.2141 0.7722 0.045 Uiso calc R 1 H
H13C 0.5367 1.2010 0.7503 0.045 Uiso calc R 1 H
H14A 0.4220 1.5697 0.9350 0.046 Uiso calc R 1 H
H14B 0.3757 1.5667 0.8638 0.046 Uiso calc R 1 H
H14C 0.5636 1.5833 0.8845 0.046 Uiso calc R 1 H
H21 0.450(4) 0.896(2) 1.1557(12) 0.013(7) Uiso d . 1 H
H31 0.595(4) 0.957(2) 1.2419(14) 0.023(8) Uiso d . 1 H
H41 0.670(5) 1.144(3) 1.2455(16) 0.031(9) Uiso d . 1 H
H51 0.620(5) 1.262(3) 1.1681(16) 0.032(9) Uiso d . 1 H
H71 0.345(5) 1.258(2) 1.0663(13) 0.021(7) Uiso d . 1 H
H72 0.533(4) 1.292(2) 1.0605(13) 0.019(7) Uiso d . 1 H
H91 0.410(4) 1.393(2) 0.9848(12) 0.014(7) Uiso d . 1 H
H111 0.552(6) 1.400(3) 0.8056(17) 0.046(11) Uiso d . 1 H

loop_
_atom_site_aniso_label
_atom_site_aniso_U_11
_atom_site_aniso_U_22
_atom_site_aniso_U_33
_atom_site_aniso_U_12
_atom_site_aniso_U_13
_atom_site_aniso_U_23
Cl1 0.0161(3) 0.0235(3) 0.0230(2) -0.0003(2) 0.0035(2) -0.0010(2)
Cl2 0.0230(3) 0.0185(3) 0.0314(3) 0.0051(2) 0.0005(2) 0.0006(2)
Cl3 0.0235(3) 0.0326(3) 0.0191(3) 0.0062(3) -0.0037(2) -0.0013(2)
Cl4 0.0190(3) 0.0208(3) 0.0370(3) -0.0012(2) -0.0026(3) -0.0074(2)
P1 0.0138(3) 0.0166(3) 0.0175(3) 0.0019(2) 0.0004(2) -0.0021(2)
P2 0.0141(3) 0.0191(3) 0.0182(3) 0.0015(2) -0.0012(2) -0.0040(2)
P3 0.0155(3) 0.0163(3) 0.0145(2) 0.0006(2) 0.0020(2) -0.0016(2)
O1 0.0208(10) 0.0212(8) 0.0159(7) -0.0005(8) 0.0028(7) -0.0024(6)
N1 0.0149(11) 0.0251(10) 0.0202(10) 0.0026(9) -0.0004(8) -0.0065(8)
N2 0.0138(10) 0.0211(9) 0.0190(9) 0.0026(8) 0.0020(8) -0.0055(8)
N3 0.0151(10) 0.0219(10) 0.0158(9) 0.0013(8) -0.0007(8) -0.0030(7)
N4 0.0222(11) 0.0168(9) 0.0154(9) 0.0006(8) 0.0029(8) -0.0032(7)
N5 0.0176(11) 0.0203(9) 0.0191(10) 0.0016(8) 0.0019(8) 0.0003(8)
C1 0.0160(12) 0.0287(12) 0.0146(10) 0.0033(10) 0.0038(9) -0.0023(9)
C2 0.0241(15) 0.0291(14) 0.0212(11) 0.0082(12) 0.0091(10) 0.0020(10)
C3 0.0220(14) 0.0487(17) 0.0190(11) 0.0101(14) 0.0032(10) 0.0057(11)
C4 0.0256(15) 0.0533(18) 0.0165(12) 0.0000(14) -0.0037(11) -0.0022(12)
C5 0.0250(15) 0.0380(15) 0.0194(11) -0.0053(13) 0.0006(11) -0.0054(11)
C6 0.0173(12) 0.0293(13) 0.0155(11) 0.0018(10) 0.0030(9) -0.0035(10)
C7 0.0236(14) 0.0192(11) 0.0177(11) 0.0004(11) 0.0016(10) -0.0061(9)
C8 0.0157(12) 0.0220(11) 0.0175(10) 0.0006(9) 0.0006(9) 0.0003(9)
C9 0.0164(13) 0.0210(11) 0.0225(11) 0.0004(10) -0.0023(10) -0.0028(9)
C10 0.0163(13) 0.0208(11) 0.0280(13) -0.0012(10) -0.0025(10) 0.0023(10)
C11 0.0211(14) 0.0262(13) 0.0223(12) -0.0016(11) 0.0011(11) 0.0072(10)
C12 0.0166(13) 0.0315(14) 0.0178(11) 0.0008(11) 0.0023(10) 0.0009(9)
C13 0.0342(17) 0.0337(14) 0.0216(11) 0.0047(13) 0.0075(11) 0.0014(11)
C14 0.0349(17) 0.0220(13) 0.0360(15) 0.0019(12) -0.0023(13) 0.0050(10)

loop_
_atom_type_symbol
_atom_type_description
_atom_type_scat_dispersion_real
_atom_type_scat_dispersion_imag
_atom_type_scat_source
C C 0.0033 0.0016 'International Tables Vol C Tables 4.2.6.8 and 6.1.1.4'
H H 0.0000 0.0000 'International Tables Vol C Tables 4.2.6.8 and 6.1.1.4'
N N 0.0061 0.0033 'International Tables Vol C Tables 4.2.6.8 and 6.1.1.4'
O O 0.0106 0.0060 'International Tables Vol C Tables 4.2.6.8 and 6.1.1.4'
P P 0.1023 0.0942 'International Tables Vol C Tables 4.2.6.8 and 6.1.1.4'
Cl Cl 0.1484 0.1585 'International Tables Vol C Tables 4.2.6.8 and 6.1.1.4'

loop_
_geom_angle_atom_site_label_1
_geom_angle_atom_site_label_2
_geom_angle_atom_site_label_3
_geom_angle
_geom_angle_publ_flag
N1 P1 Cl1 107.76(9) ?
N1 P1 Cl2 108.44(8) ?
N3 P1 N1 119.42(12) yes
N3 P1 Cl2 108.88(8) ?
N3 P1 Cl1 110.21(9) ?
Cl2 P1 Cl1 100.45(4) ?
N1 P2 Cl3 107.81(9) ?
N1 P2 Cl4 107.96(8) ?
N2 P2 N1 120.52(11) yes
N2 P2 Cl4 108.77(9) ?
N2 P2 Cl3 109.54(8) ?
Cl4 P2 Cl3 100.36(4) ?
O1 P3 N3 107.80(10) yes
O1 P3 N4 101.54(9) yes
N2 P3 O1 104.94(11) yes
N2 P3 N3 116.38(11) yes
N2 P3 N4 112.83(11) yes
N3 P3 N4 111.85(12) yes
C1 O1 P3 117.58(16) ?
P2 N1 P1 118.89(13) yes
P2 N2 P3 121.04(14) yes
P1 N3 P3 122.09(13) yes
C7 N4 P3 121.79(16) ?
C8 N4 C7 117.82(19) ?
C8 N4 P3 120.22(16) ?
C8 N5 C12 117.0(2) ?
C6 C1 C2 122.7(3) ?
C6 C1 O1 118.1(2) ?
C2 C1 O1 119.1(2) ?
C3 C2 C1 118.5(3) ?
C3 C2 H21 121.0(18) ?
C1 C2 H21 120.5(18) ?
C2 C3 C4 120.8(3) ?
C2 C3 H31 119.2(19) ?
C4 C3 H31 120.0(19) ?
C3 C4 C5 120.4(3) ?
C3 C4 H41 123(2) ?
C5 C4 H41 117(2) ?
C4 C5 C6 119.6(3) ?
C4 C5 H51 118(2) ?
C6 C5 H51 122(2) ?
C1 C6 C5 118.0(3) ?
C1 C6 C7 120.5(2) ?
C5 C6 C7 121.5(2) ?
N4 C7 C6 113.1(2) ?
N4 C7 H71 108.1(19) ?
C6 C7 H71 108.6(18) ?
N4 C7 H72 110.7(17) ?
C6 C7 H72 106.2(17) ?
H71 C7 H72 110(3) ?
N5 C8 C9 124.5(2) ?
N5 C8 N4 114.8(2) ?
C9 C8 N4 120.7(2) ?
C8 C9 C10 118.0(2) ?
C8 C9 H91 120.9(16) ?
C10 C9 H91 121.0(16) ?
C11 C10 C9 118.0(2) ?
C11 C10 C14 121.9(2) ?
C9 C10 C14 120.1(2) ?
C10 C11 C12 120.6(2) ?
C10 C11 H111 121(3) ?
C12 C11 H111 118(3) ?
N5 C12 C11 121.8(2) ?
N5 C12 C13 117.3(2) ?
C11 C12 C13 120.9(2) ?
C12 C13 H13A 109.5 ?
C12 C13 H13B 109.5 ?
H13A C13 H13B 109.5 ?
C12 C13 H13C 109.5 ?
H13A C13 H13C 109.5 ?
H13B C13 H13C 109.5 ?
C10 C14 H14A 109.5 ?
C10 C14 H14B 109.5 ?
H14A C14 H14B 109.5 ?
C10 C14 H14C 109.5 ?
H14A C14 H14C 109.5 ?
H14B C14 H14C 109.5 ?

loop_
_geom_bond_atom_site_label_1
_geom_bond_atom_site_label_2
_geom_bond_distance
_geom_bond_publ_flag
P1 Cl1 2.0045(9) ?
P1 Cl2 2.0008(9) ?
P1 N1 1.584(2) yes
P1 N3 1.5643(19) yes
P2 Cl3 2.0036(9) ?
P2 Cl4 2.0003(9) ?
P2 N1 1.579(2) yes
P2 N2 1.5743(19) yes
P3 O1 1.5875(17) yes
P3 N2 1.584(2) yes
P3 N3 1.592(2) yes
P3 N4 1.657(2) yes
O1 C1 1.403(3) ?
N4 C7 1.481(3) ?
N5 C12 1.352(3) ?
C1 C6 1.380(4) ?
C1 C2 1.380(4) ?
C2 H21 0.89(3) ?
C3 C2 1.374(4) ?
C3 C4 1.375(5) ?
C3 H31 0.93(3) ?
C4 H41 0.86(4) ?
C5 C4 1.395(4) ?
C5 H51 0.90(4) ?
C6 C5 1.399(4) ?
C7 C6 1.505(3) ?
C7 H71 0.91(4) ?
C7 H72 0.97(3) ?
C8 N5 1.338(3) ?
C8 C9 1.389(3) ?
C8 N4 1.408(3) ?
C9 H91 0.97(3) ?
C9 C10 1.390(4) ?
C10 C11 1.382(4) ?
C10 C14 1.508(4) ?
C11 C12 1.385(4) ?
C11 H111 0.87(4) ?
C13 C12 1.499(3) ?
C13 H13A 0.9600 ?
C13 H13B 0.9600 ?
C13 H13C 0.9600 ?
C14 H14A 0.9600 ?
C14 H14B 0.9600 ?
C14 H14C 0.9600 ?

loop_
_geom_torsion_atom_site_label_1
_geom_torsion_atom_site_label_2
_geom_torsion_atom_site_label_3
_geom_torsion_atom_site_label_4
_geom_torsion
_geom_torsion_publ_flag
N3 P1 N1 P2 -3.4(2) yes
Cl2 P1 N1 P2 121.98(12) ?
Cl1 P1 N1 P2 -130.10(12) ?
N1 P1 N3 P3 -7.6(2) yes
Cl2 P1 N3 P3 -132.81(12) ?
Cl1 P1 N3 P3 117.91(13) ?
N2 P2 N1 P1 6.7(2) yes
Cl4 P2 N1 P1 -119.05(13) ?
Cl3 P2 N1 P1 133.33(12) ?
N1 P2 N2 P3 1.0(2) yes
Cl4 P2 N2 P3 126.38(13) ?
Cl3 P2 N2 P3 -124.83(12) ?
O1 P3 N2 P2 -130.47(14) yes
N3 P3 N2 P2 -11.4(2) yes
N4 P3 N2 P2 119.84(15) yes
N2 P3 O1 C1 -170.39(17) ?
N3 P3 O1 C1 64.95(18) ?
N4 P3 O1 C1 -52.72(19) ?
N2 P3 N4 C8 -54.7(2) ?
O1 P3 N4 C8 -166.5(2) ?
N3 P3 N4 C8 78.8(2) ?
N2 P3 N4 C7 130.1(2) ?
O1 P3 N4 C7 18.3(2) ?
N3 P3 N4 C7 -96.4(2) ?
N2 P3 N3 P1 14.8(2) yes
O1 P3 N3 P1 132.32(14) ?
N4 P3 N3 P1 -116.88(15) ?
P3 O1 C1 C6 46.9(3) ?
P3 O1 C1 C2 -134.1(2) ?
C8 N4 C7 C6 -155.4(2) ?
P3 N4 C7 C6 19.9(3) ?
C8 N5 C12 C11 0.7(4) ?
C8 N5 C12 C13 178.9(3) ?
C2 C1 C6 C5 1.4(4) ?
O1 C1 C6 C5 -179.6(2) ?
C2 C1 C6 C7 -177.4(2) ?
O1 C1 C6 C7 1.6(4) ?
C6 C1 C2 C3 -0.5(4) ?
O1 C1 C2 C3 -179.5(2) ?
C2 C3 C4 C5 0.5(5) ?
C6 C5 C4 C3 0.5(5) ?
C1 C6 C5 C4 -1.4(4) ?
C7 C6 C5 C4 177.4(3) ?
N4 C7 C6 C1 -33.7(4) ?
N4 C7 C6 C5 147.5(3) ?
N5 C8 C9 C10 -1.2(4) ?
N4 C8 C9 C10 178.4(2) ?
N5 C8 N4 C7 161.2(2) ?
C9 C8 N4 C7 -18.5(4) ?
N5 C8 N4 P3 -14.3(3) ?
C9 C8 N4 P3 166.1(2) ?
C9 C8 N5 C12 0.8(4) ?
N4 C8 N5 C12 -178.8(2) ?
C4 C3 C2 C1 -0.5(4) ?
C9 C10 C11 C12 1.3(4) ?
C14 C10 C11 C12 -178.3(3) ?
C11 C10 C9 C8 0.1(4) ?
C14 C10 C9 C8 179.7(3) ?
C10 C11 C12 N5 -1.8(4) ?
C10 C11 C12 C13 -179.9(3) ?

loop_
_cod_related_entry_id
_cod_related_entry_database
_cod_related_entry_code
1 ChemSpider 21129360
